data_4022284
loop_
_publ_author_name
'Shin'ichi Nakatsuji'
'Hiroshi Ikemoto'
'Hiroki Akutsu'
'Jun-ichi Yamada'
'Akira Mori'

_publ_section_title
;
 Novel Radical Compounds Bearing Mesogenic Cores
 with Long Alkyl Substituents
;
_journal_name_full 'Journal of Organic Chemistry'
_journal_page_first 1708
_journal_page_last 1714
_journal_paper_doi 10.1021/jo0206972
_journal_volume 68
_journal_year 2003
_chemical_formula_moiety 'C27 H35 N2 O4 '
_chemical_formula_sum 'C27 H35 N2 O4'
_chemical_formula_weight 451.58
_space_group_IT_number 14
_symmetry_cell_setting monoclinic
_symmetry_Int_Tables_number 14
_symmetry_space_group_name_Hall '-P 2yn'
_symmetry_space_group_name_H-M 'P 1 21/n 1'
_cell_angle_alpha 90
_cell_angle_beta 104.115(5)
_cell_angle_gamma 90
_cell_formula_units_Z 4
_cell_length_a 12.2008(7)
_cell_length_b 9.3379(7)
_cell_length_c 22.958(1)
_cell_measurement_reflns_used 0
_cell_measurement_temperature 295
_cell_measurement_theta_max 0.0
_cell_measurement_theta_min 0.0
_cell_volume 2536.7(3)
_computing_cell_refinement 'CAD4 Diffractometer Control'
_computing_data_collection 'CAD4 Diffractometer Control'
_computing_data_reduction 'teXsan for Windows'
_computing_publication_material 'teXsan for Windows'
_computing_structure_refinement 'teXsan for Windows'
_computing_structure_solution
;
SIR92 (Altomare, et. al. 1994)
;
_diffrn_ambient_temperature 295
_diffrn_measurement_device CAD4
_diffrn_measurement_method \w-2\q
_diffrn_orient_matrix_UB_11 -0.04337
_diffrn_orient_matrix_UB_12 -0.07840
_diffrn_orient_matrix_UB_13 0.01390
_diffrn_orient_matrix_UB_21 0.05346
_diffrn_orient_matrix_UB_22 0.00327
_diffrn_orient_matrix_UB_23 0.04064
_diffrn_orient_matrix_UB_31 -0.04903
_diffrn_orient_matrix_UB_32 0.07288
_diffrn_orient_matrix_UB_33 0.01314
_diffrn_radiation_detector 'scintillation counter'
_diffrn_radiation_monochromator graphite
_diffrn_radiation_source 'X-ray tube'
_diffrn_radiation_type 'Cu K\a'
_diffrn_radiation_wavelength 1.5418
_diffrn_reflns_av_R_equivalents 0.01782
_diffrn_reflns_av_sigmaI/netI 0.083
_diffrn_reflns_limit_h_max 0
_diffrn_reflns_limit_h_min -15
_diffrn_reflns_limit_k_max 11
_diffrn_reflns_limit_k_min 0
_diffrn_reflns_limit_l_max 28
_diffrn_reflns_limit_l_min -27
_diffrn_reflns_number 5765
_diffrn_reflns_reduction_process 'Lp corrections applied'
_diffrn_reflns_theta_max 74.20
_diffrn_reflns_theta_min 3.73
_diffrn_standards_decay_% -3.38
_diffrn_standards_interval_time 120
_diffrn_standards_number 3
_exptl_absorpt_coefficient_mu 0.634
_exptl_absorpt_correction_T_max 1.000
_exptl_absorpt_correction_T_min 0.934
_exptl_absorpt_correction_type
;
\y scans (North,Phillips & Matthews, 1968)
;
_exptl_crystal_colour blue
_exptl_crystal_density_diffrn 1.182
_exptl_crystal_density_meas ?
_exptl_crystal_description prism
_exptl_crystal_F_000 972.00
_exptl_crystal_size_max 0.45
_exptl_crystal_size_mid 0.3
_exptl_crystal_size_min 0.05
_refine_diff_density_max 0.00
_refine_diff_density_min 0.00
_refine_ls_extinction_coef 0.00000150(5)
_refine_ls_extinction_expression 'equ(3) Acta Cryst.(1968) A24, p213.'
_refine_ls_extinction_method 'Zachariasen (1967)'
_refine_ls_goodness_of_fit_all 3.567
_refine_ls_goodness_of_fit_ref 3.570
_refine_ls_hydrogen_treatment 'refxyz without H4 H5 H6 H7'
_refine_ls_matrix_type full
_refine_ls_number_constraints 0
_refine_ls_number_parameters 392
_refine_ls_number_reflns 3183
_refine_ls_number_restraints 0
_refine_ls_R_factor_all 0.0674
_refine_ls_R_factor_gt 0.0670
_refine_ls_shift/su_max 0.1900
_refine_ls_shift/su_mean 0.0084
_refine_ls_structure_factor_coef F
_refine_ls_weighting_details 'w = 1/[\s^2^(Fo) + 0.00001|Fo|^2^]'
_refine_ls_weighting_scheme sigma
_refine_ls_wR_factor_all 0.0660
_refine_ls_wR_factor_ref 0.0660
_reflns_number_gt 3183
_reflns_number_total 5503
_reflns_threshold_expression I>3.00\s(I)
_cod_data_source_file jo0206972_s1.cif
_cod_data_source_block '_4a'
_cod_original_sg_symbol_H-M 'P 21/n     '
_cod_original_formula_sum 'C27 H35 N2 O4 '
_cod_database_code 4022284

loop_
_symmetry_equiv_pos_as_xyz
'   +x,   +y,   +z'
1/2-x,1/2+y,1/2-z
'   -x,   -y,   -z'
1/2+x,1/2-y,1/2+z

loop_
_atom_site_label
_atom_site_fract_x
_atom_site_fract_y
_atom_site_fract_z
_atom_site_U_iso_or_equiv
_atom_site_occupancy
_atom_site_adp_type
_atom_site_calc_flag
O(1) 0.71143(10) 0.76780(12) 0.02342(6) 0.0916(4) 1.000 Uani d
O(2) 0.87216(8) 0.67153(10) 0.07577(5) 0.0604(3) 1.000 Uani d
O(3) 1.09473(10) 1.29489(11) 0.06613(4) 0.0670(4) 1.000 Uani d
O(4) 1.07131(10) 1.18417(12) 0.25900(4) 0.0717(4) 1.000 Uani d
N(1) 1.10626(10) 1.29935(12) 0.12295(5) 0.0466(3) 1.000 Uani d
N(2) 1.09098(10) 1.24955(13) 0.21377(5) 0.0495(4) 1.000 Uani d
C(1) 0.3059(3) -0.5183(3) -0.18588(10) 0.1462(12) 1.000 Uani d
C(2) 0.3280(5) -0.3633(4) -0.1712(2) 0.353(2) 1.000 Uani d
C(3) 0.3667(3) -0.2807(4) -0.1589(2) 0.237(2) 1.000 Uani d
C(4) 0.3867(2) -0.1275(3) -0.13997(10) 0.1028(8) 1.000 Uani d
C(5) 0.4997(2) -0.0896(2) -0.10412(9) 0.0819(7) 1.000 Uani d
C(6) 0.5220(1) 0.0655(2) -0.08622(8) 0.0664(5) 1.000 Uani d
C(7) 0.6379(2) 0.0919(2) -0.04808(9) 0.0735(6) 1.000 Uani d
C(8) 0.67106(12) 0.2414(2) -0.02545(7) 0.0526(4) 1.000 Uani d
C(9) 0.77644(13) 0.2664(2) 0.01111(7) 0.0541(5) 1.000 Uani d
C(10) 0.59866(13) 0.3568(2) -0.04070(8) 0.0649(5) 1.000 Uani d
C(11) 0.81054(13) 0.4015(2) 0.03190(7) 0.0535(4) 1.000 Uani d
C(12) 0.63240(12) 0.4931(2) -0.01971(7) 0.0577(5) 1.000 Uani d
C(13) 0.73846(12) 0.5163(2) 0.01666(6) 0.0464(4) 1.000 Uani d
C(14) 0.76819(12) 0.6648(2) 0.03692(7) 0.0533(4) 1.000 Uani d
C(15) 0.91462(12) 0.8083(2) 0.09454(7) 0.0506(4) 1.000 Uani d
C(16) 0.99060(13) 0.8671(2) 0.06674(7) 0.0543(5) 1.000 Uani d
C(17) 0.8869(1) 0.8739(2) 0.14193(8) 0.0655(5) 1.000 Uani d
C(18) 1.04014(13) 0.9973(2) 0.08668(6) 0.0507(4) 1.000 Uani d
C(19) 0.9367(1) 1.0034(2) 0.16226(8) 0.0631(5) 1.000 Uani d
C(20) 1.01294(11) 1.0656(1) 0.13503(6) 0.0427(4) 1.000 Uani d
C(21) 1.06782(11) 1.2018(2) 0.15678(6) 0.0439(4) 1.000 Uani d
C(22) 1.17806(12) 1.4120(1) 0.16107(6) 0.0466(4) 1.000 Uani d
C(23) 1.13339(12) 1.4013(2) 0.21852(6) 0.0494(4) 1.000 Uani d
C(24) 1.2990(1) 1.3619(2) 0.17027(8) 0.0654(5) 1.000 Uani d
C(25) 1.1610(2) 1.5555(2) 0.12972(8) 0.0638(5) 1.000 Uani d
C(26) 1.2211(2) 1.4212(2) 0.27716(8) 0.0715(6) 1.000 Uani d
C(27) 1.0310(2) 1.4953(2) 0.21742(8) 0.0701(6) 1.000 Uani d
H(1) 0.3272(10) -0.553(1) -0.1513(6) 0.051 1.000 Uiso d
H(2) 0.2740(11) -0.515(2) -0.2177(6) 0.051 1.000 Uiso d
H(3) 0.3680(10) -0.558(1) -0.2039(5) 0.051 1.000 Uiso d
H(4) 0.2928 -0.3368 -0.2136 0.051 1.000 Uiso c
H(5) 0.2597 -0.3633 -0.1534 0.051 1.000 Uiso c
H(6) 0.3936 -0.3158 -0.1139 0.051 1.000 Uiso c
H(7) 0.4298 -0.2924 -0.1735 0.051 1.000 Uiso c
H(8) 0.3755(10) -0.076(1) -0.1757(6) 0.051 1.000 Uiso d
H(9) 0.3369(10) -0.101(1) -0.1147(6) 0.051 1.000 Uiso d
H(10) 0.5119(10) -0.141(1) -0.0691(6) 0.051 1.000 Uiso d
H(11) 0.5623(10) -0.127(1) -0.1178(5) 0.051 1.000 Uiso d
H(12) 0.5117(10) 0.124(1) -0.1228(6) 0.051 1.000 Uiso d
H(13) 0.4627(10) 0.101(1) -0.0653(5) 0.051 1.000 Uiso d
H(14) 0.6535(10) 0.028(1) -0.0138(6) 0.051 1.000 Uiso d
H(15) 0.6895(10) 0.056(1) -0.0668(5) 0.051 1.000 Uiso d
H(16) 0.8204(10) 0.191(1) 0.0216(6) 0.051 1.000 Uiso d
H(17) 0.5307(10) 0.340(1) -0.0651(5) 0.051 1.000 Uiso d
H(18) 0.8818(10) 0.415(1) 0.0572(5) 0.051 1.000 Uiso d
H(19) 0.5780(10) 0.5691(13) -0.0302(5) 0.051 1.000 Uiso d
H(20) 1.0126(10) 0.820(1) 0.0384(5) 0.051 1.000 Uiso d
H(21) 0.8398(10) 0.831(1) 0.1627(6) 0.051 1.000 Uiso d
H(22) 1.0946(10) 1.038(1) 0.0679(6) 0.051 1.000 Uiso d
H(23) 0.9185(10) 1.044(1) 0.1934(5) 0.051 1.000 Uiso d
H(24) 1.3135(10) 1.260(1) 0.1949(5) 0.051 1.000 Uiso d
H(25) 1.3152(10) 1.350(1) 0.1375(6) 0.051 1.000 Uiso d
H(26) 1.3527(10) 1.433(1) 0.1929(5) 0.051 1.000 Uiso d
H(27) 1.2131(10) 1.628(1) 0.1577(5) 0.051 1.000 Uiso d
H(28) 1.1799(10) 1.547(1) 0.0936(5) 0.051 1.000 Uiso d
H(29) 1.0770(10) 1.5845(13) 0.1179(5) 0.051 1.000 Uiso d
H(30) 1.1831(10) 1.403(1) 0.3070(5) 0.051 1.000 Uiso d
H(31) 1.2848(10) 1.353(1) 0.2781(5) 0.051 1.000 Uiso d
H(32) 1.2475(10) 1.515(1) 0.2804(5) 0.051 1.000 Uiso d
H(33) 0.9977(10) 1.469(1) 0.2477(6) 0.051 1.000 Uiso d
H(34) 1.0505(10) 1.596(1) 0.2216(6) 0.051 1.000 Uiso d
H(35) 0.9727(10) 1.484(1) 0.1791(5) 0.051 1.000 Uiso d

loop_
_atom_site_aniso_label
_atom_site_aniso_U_11
_atom_site_aniso_U_22
_atom_site_aniso_U_33
_atom_site_aniso_U_12
_atom_site_aniso_U_13
_atom_site_aniso_U_23
O(1) 0.0722(8) 0.0431(7) 0.1336(11) 0.0089(6) -0.0247(8) -0.0097(7)
O(2) 0.0582(6) 0.0372(6) 0.0736(7) -0.0044(5) -0.0073(5) -0.0053(5)
O(3) 0.0937(8) 0.0599(7) 0.0459(6) -0.0174(6) 0.0139(6) -0.0022(5)
O(4) 0.1041(9) 0.0617(7) 0.0491(6) -0.0195(7) 0.0183(6) 0.0012(6)
N(1) 0.0547(7) 0.0385(6) 0.0445(7) -0.0029(6) 0.0079(6) -0.0028(6)
N(2) 0.0588(7) 0.0421(7) 0.0458(7) -0.0059(6) 0.0094(6) -0.0007(6)
C(1) 0.253(3) 0.106(2) 0.083(2) 0.007(2) 0.048(2) -0.014(2)
C(2) 0.751(7) 0.116(3) 0.314(4) -0.124(4) 0.367(3) -0.045(3)
C(3) 0.215(3) 0.185(3) 0.305(4) -0.142(2) 0.054(3) -0.125(3)
C(4) 0.105(2) 0.111(2) 0.093(2) -0.044(1) 0.0235(13) -0.0231(13)
C(5) 0.0746(12) 0.0580(11) 0.106(2) -0.0066(10) 0.0091(11) -0.0189(11)
C(6) 0.0615(10) 0.0510(10) 0.0828(12) -0.0085(9) 0.0100(9) -0.0090(9)
C(7) 0.0680(11) 0.0432(10) 0.101(1) -0.0015(9) 0.0052(10) -0.0087(10)
C(8) 0.0545(9) 0.0400(8) 0.0609(9) -0.0045(7) 0.0095(7) 0.0003(7)
C(9) 0.0530(9) 0.0402(8) 0.0637(10) 0.0051(7) 0.0039(8) 0.0041(8)
C(10) 0.0484(9) 0.0471(9) 0.0890(13) -0.0033(8) -0.0026(9) -0.0050(9)
C(11) 0.0475(8) 0.0478(9) 0.0594(10) 0.0005(8) 0.0018(7) -0.0007(8)
C(12) 0.0466(9) 0.0398(8) 0.0805(11) 0.0016(7) 0.0033(8) 0.0013(8)
C(13) 0.0443(8) 0.0386(8) 0.0533(8) -0.0030(7) 0.0063(7) 0.0008(7)
C(14) 0.0459(8) 0.0445(8) 0.0642(10) -0.0018(7) 0.0033(7) 0.0025(8)
C(15) 0.0501(8) 0.0361(8) 0.0570(9) -0.0034(7) -0.0037(7) -0.0041(7)
C(16) 0.0676(10) 0.0406(8) 0.0520(9) -0.0010(8) 0.0092(8) -0.0062(7)
C(17) 0.0668(10) 0.0531(10) 0.0815(12) -0.0190(8) 0.0276(9) -0.0102(9)
C(18) 0.0557(9) 0.0423(8) 0.0531(9) -0.0033(7) 0.0113(7) 0.0012(7)
C(19) 0.0658(10) 0.0561(10) 0.0737(10) -0.0098(9) 0.0287(8) -0.0184(9)
C(20) 0.0410(7) 0.0383(7) 0.0449(8) -0.0001(6) 0.0030(6) -0.0029(6)
C(21) 0.0456(8) 0.0376(7) 0.0442(8) 0.0005(7) 0.0025(6) -0.0012(7)
C(22) 0.0489(8) 0.0348(7) 0.0518(8) -0.0023(7) 0.0040(7) -0.0029(7)
C(23) 0.0548(9) 0.0380(8) 0.0498(8) -0.0028(7) 0.0023(7) -0.0059(7)
C(24) 0.0502(10) 0.0593(10) 0.0855(12) -0.0003(9) 0.0146(9) -0.0047(10)
C(25) 0.0778(12) 0.0421(9) 0.0684(11) -0.0043(9) 0.0118(9) 0.0015(8)
C(26) 0.0838(13) 0.0612(11) 0.0593(10) -0.0149(10) -0.0021(9) -0.0078(9)
C(27) 0.0754(12) 0.0595(11) 0.0788(12) 0.0057(10) 0.0253(9) -0.0117(10)

loop_
_atom_type_symbol
_atom_type_oxidation_number
_atom_type_number_in_cell
_atom_type_scat_dispersion_real
_atom_type_scat_dispersion_imag
_atom_type_scat_source
C 0 108 0.017 0.009
;International Tables for Crystallography
(1992, Vol. C, Table 6.1.1.2)
;
H 0 140 0.000 0.000
;International Tables for Crystallography
(1992, Vol. C, Table 6.1.1.2)
;
N 0 8 0.029 0.018
;International Tables for Crystallography
(1992, Vol. C, Table 6.1.1.2)
;
O 0 16 0.047 0.032
;International Tables for Crystallography
(1992, Vol. C, Table 6.1.1.2)
;

loop_
_geom_angle_atom_site_label_1
_geom_angle_atom_site_label_2
_geom_angle_atom_site_label_3
_geom_angle
_geom_angle_publ_flag
C14 O2 C15 117.2(2) ?
O3 N1 C21 126.6(2) ?
O3 N1 C22 121.3(2) ?
C21 N1 C22 111.8(2) ?
O4 N2 C21 126.6(2) ?
O4 N2 C23 121.4(2) ?
C21 N2 C23 111.7(2) ?
C2 C1 H1 99.2(19) no
C2 C1 H2 101.8(23) no
C2 C1 H3 109.6(16) no
C2 C1 H4 33.5 no
C2 C1 H5 34.7 no
H1 C1 H2 156.9(30) no
H1 C1 H3 98.9(24) no
H1 C1 H4 132.4 no
H1 C1 H5 88.3 no
H2 C1 H3 83.1(23) no
H2 C1 H4 68.4 no
H2 C1 H5 103.6 no
H3 C1 H4 102.3 no
H3 C1 H5 144.2 no
H4 C1 H5 51.3 no
C1 C2 C3 159.9(13) ?
C1 C2 H1 26.9(8) no
C1 C2 H2 23.8(8) no
C1 C2 H4 90.6 no
C1 C2 H5 88.3 no
C1 C2 H6 122.3 no
C1 C2 H7 123.7 no
C3 C2 H1 140.7(13) no
C3 C2 H2 159.4(13) no
C3 C2 H4 99.2 no
C3 C2 H5 106.8 no
C3 C2 H6 47.4 no
C3 C2 H7 39.2 no
H1 C2 H2 50.5(11) no
H1 C2 H4 117.3 no
H1 C2 H5 81.0 no
H1 C2 H6 96.0 no
H1 C2 H7 121.2 no
H2 C2 H4 66.9 no
H2 C2 H5 91.2 no
H2 C2 H6 146.1 no
H2 C2 H7 122.9 no
H4 C2 H5 101.2 no
H4 C2 H6 146.4 no
H4 C2 H7 91.2 no
H5 C2 H6 87.7 no
H5 C2 H7 145.8 no
H6 C2 H7 65.9 no
C2 C3 C4 158.8(11) ?
C2 C3 H4 42.5 no
C2 C3 H5 38.8 no
C2 C3 H6 93.1 no
C2 C3 H7 101.8 no
C2 C3 H8 144.5(11) no
C4 C3 H4 128.2 no
C4 C3 H5 122.2 no
C4 C3 H6 91.3 no
C4 C3 H7 97.3 no
C4 C3 H8 27.3(7) no
H4 C3 H5 62.2 no
H4 C3 H6 135.4 no
H4 C3 H7 92.4 no
H4 C3 H8 103.6 no
H5 C3 H6 80.4 no
H5 C3 H7 140.4 no
H5 C3 H8 126.2 no
H6 C3 H7 103.3 no
H6 C3 H8 118.4 no
H7 C3 H8 87.3 no
C3 C4 C5 117.3(4) ?
C3 C4 H6 34.8 no
C3 C4 H7 29.4 no
C3 C4 H8 105.2(16) no
C3 C4 H9 109.7(16) no
C3 C4 H10 102.7(8) no
C5 C4 H6 94.9 no
C5 C4 H7 96.4 no
C5 C4 H8 106.5(15) no
C5 C4 H9 104.1(14) no
C5 C4 H10 26.8(7) no
H6 C4 H7 49.5 no
H6 C4 H8 139.6 no
H6 C4 H9 92.1 no
H6 C4 H10 72.7 no
H7 C4 H8 93.6 no
H7 C4 H9 138.0 no
H7 C4 H10 92.8 no
H8 C4 H9 114.4(23) no
H8 C4 H10 133.3(17) no
H9 C4 H10 89.7(15) no
C4 C5 C6 117.8(3) ?
C4 C5 H8 27.3(7) no
C4 C5 H9 28.9(7) no
C4 C5 H10 107.2(16) no
C4 C5 H11 116.3(14) no
C6 C5 H8 102.5(8) no
C6 C5 H9 101.3(8) no
C6 C5 H10 106.5(16) no
C6 C5 H11 109.5(15) no
H8 C5 H9 48.5(10) no
H8 C5 H10 134.5(17) no
H8 C5 H11 105.4(16) no
H9 C5 H10 91.4(17) no
H9 C5 H11 144.0(16) no
H10 C5 H11 97.1(21) no
C5 C6 C7 113.6(3) ?
C5 C6 H10 26.4(7) no
C5 C6 H12 108.9(14) no
C5 C6 H13 109.6(14) no
C5 C6 H15 97.2(7) no
C7 C6 H10 98.1(7) no
C7 C6 H12 108.3(14) no
C7 C6 H13 110.6(13) no
C7 C6 H15 25.6(7) no
H10 C6 H12 135.3(16) no
H10 C6 H13 97.7(16) no
H10 C6 H15 91.3(10) no
H12 C6 H13 105.5(20) no
H12 C6 H15 97.2(15) no
H13 C6 H15 136.2(14) no
C6 C7 C8 119.4(3) ?
C6 C7 H14 110.2(14) no
C6 C7 H15 109.2(15) no
C8 C7 H14 107.9(15) no
C8 C7 H15 110.2(16) no
H14 C7 H15 97.7(21) no
C7 C8 C9 120.0(3) ?
C7 C8 C10 122.2(3) ?
C7 C8 H16 96.0(7) no
C7 C8 H17 98.2(7) no
C9 C8 C10 117.9(3) ?
C9 C8 H16 24.0(7) no
C9 C8 H17 141.9(7) no
C10 C8 H16 141.8(7) no
C10 C8 H17 24.0(7) no
H16 C8 H17 165.8(10) no
C8 C9 C11 121.7(3) ?
C8 C9 H16 116.7(15) no
C11 C9 H16 121.5(15) no
C8 C10 C12 120.6(3) ?
C8 C10 H17 117.1(16) no
C12 C10 H17 122.3(16) no
C9 C11 C13 120.3(3) ?
C9 C11 H16 22.2(6) no
C9 C11 H18 119.7(16) no
C13 C11 H16 142.5(7) no
C13 C11 H18 119.9(16) no
H16 C11 H18 97.5(17) no
C10 C12 C13 120.7(3) ?
C10 C12 H19 117.6(14) no
C13 C12 H19 121.7(14) no
C11 C13 C12 118.7(3) ?
C11 C13 C14 123.9(2) ?
C12 C13 C14 117.4(2) ?
O1 C14 O2 121.8(3) ?
O1 C14 C13 126.7(3) ?
O2 C14 C13 111.5(2) ?
O2 C15 C16 117.7(3) ?
O2 C15 C17 120.6(3) ?
O2 C15 H20 94.9(7) no
C16 C15 C17 121.5(3) ?
C16 C15 H20 22.7(7) no
C17 C15 H20 144.1(7) no
C15 C16 C18 119.4(3) ?
C15 C16 H20 120.6(16) no
C18 C16 H20 119.8(16) no
C15 C17 C19 119.3(3) ?
C15 C17 H21 121.6(16) no
C15 C17 H23 142.7(8) no
C19 C17 H21 119.0(15) no
C19 C17 H23 23.4(7) no
H21 C17 H23 95.6(17) no
C16 C18 C20 119.8(3) ?
C16 C18 H20 22.8(7) no
C16 C18 H22 119.8(15) no
C20 C18 H20 142.4(7) no
C20 C18 H22 120.4(15) no
H20 C18 H22 97.1(16) no
C17 C19 C20 120.5(3) ?
C17 C19 H21 23.8(7) no
C17 C19 H23 118.1(16) no
C20 C19 H21 144.3(7) no
C20 C19 H23 121.3(16) no
H21 C19 H23 94.3(18) no
C18 C20 C19 119.4(3) ?
C18 C20 C21 119.5(3) ?
C18 C20 H23 141.8(7) no
C19 C20 C21 121.1(3) ?
C19 C20 H23 22.4(7) no
C21 C20 H23 98.7(7) no
N1 C21 N2 108.4(2) ?
N1 C21 C20 125.6(2) ?
N2 C21 C20 126.0(3) ?
N1 C22 C23 100.0(2) ?
N1 C22 C24 105.9(2) ?
N1 C22 C25 110.5(2) ?
N1 C22 H25 92.7(7) no
C23 C22 C24 113.3(2) ?
C23 C22 C25 115.3(2) ?
C23 C22 H25 135.7(7) no
C24 C22 C25 111.0(3) ?
C24 C22 H25 23.3(7) no
C25 C22 H25 99.1(8) no
N2 C23 C22 100.7(2) ?
N2 C23 C26 109.7(2) ?
N2 C23 C27 106.0(2) ?
N2 C23 H30 95.6(7) no
C22 C23 C26 115.5(3) ?
C22 C23 C27 114.0(2) ?
C22 C23 H30 142.4(7) no
C26 C23 C27 110.1(3) ?
C26 C23 H30 27.1(7) no
C27 C23 H30 93.3(7) no
C22 C24 H24 111.7(13) no
C22 C24 H25 110.7(17) no
C22 C24 H26 111.5(14) no
H24 C24 H25 107.9(22) no
H24 C24 H26 107.8(18) no
H25 C24 H26 107.0(22) no
C22 C25 H27 106.8(13) no
C22 C25 H28 108.8(16) no
C22 C25 H29 111.8(14) no
H27 C25 H28 111.3(20) no
H27 C25 H29 114.4(19) no
H28 C25 H29 103.8(19) no
C23 C26 H30 105.2(14) no
C23 C26 H31 108.5(13) no
C23 C26 H32 110.0(14) no
H30 C26 H31 113.0(21) no
H30 C26 H32 109.7(22) no
H31 C26 H32 110.2(21) no
C23 C27 H33 110.3(16) no
C23 C27 H34 112.2(14) no
C23 C27 H35 111.1(15) no
H33 C27 H34 108.9(22) no
H33 C27 H35 106.8(20) no
H34 C27 H35 107.3(20) no

loop_
_geom_bond_atom_site_label_1
_geom_bond_atom_site_label_2
_geom_bond_distance
_geom_bond_publ_flag
O1 C14 1.182(3) ?
O2 C14 1.363(3) ?
O2 C15 1.406(3) ?
O3 N1 1.278(3) ?
O4 N2 1.277(3) ?
N1 C21 1.353(3) ?
N1 C22 1.505(3) ?
N2 C21 1.345(3) ?
N2 C23 1.503(3) ?
C1 C2 1.495(8) ?
C1 H1 0.84(2) no
C1 H2 0.74(2) no
C1 H3 1.02(2) no
C1 H4 1.80 no
C1 H5 1.78 no
C2 C3 0.912(8) ?
C2 H1 1.83(3) no
C2 H2 1.80(3) no
C2 H4 0.99 no
C2 H5 1.01 no
C2 H6 1.43 no
C2 H7 1.42 no
C3 C4 1.498(7) ?
C3 H4 1.45 no
C3 H5 1.55 no
C3 H6 1.06 no
C3 H7 0.92 no
C3 H8 1.96(3) no
C4 C5 1.466(5) ?
C4 H6 1.85 no
C4 H7 1.85 no
C4 H8 0.93(2) no
C4 H9 0.97(2) no
C4 H10 1.95(2) no
C5 C6 1.512(4) ?
C5 H8 1.95(2) no
C5 H9 1.94(2) no
C5 H10 0.92(2) no
C5 H11 0.96(2) no
C6 C7 1.491(4) ?
C6 H10 1.98(3) no
C6 H12 0.99(2) no
C6 H13 1.01(2) no
C6 H15 1.99(2) no
C7 C8 1.510(4) ?
C7 H14 0.97(2) no
C7 H15 0.91(2) no
C8 C9 1.373(4) ?
C8 C10 1.383(4) ?
C8 H16 1.94(2) no
C8 H17 1.96(2) no
C9 C11 1.377(4) ?
C9 H16 0.88(2) no
C10 C12 1.387(4) ?
C10 H17 0.90(2) no
C11 C13 1.377(4) ?
C11 H16 1.98(2) no
C11 H18 0.93(2) no
C12 C13 1.375(4) ?
C12 H19 0.96(2) no
C13 C14 1.479(4) ?
C15 C16 1.363(4) ?
C15 C17 1.361(4) ?
C15 H20 1.96(2) no
C16 C18 1.385(4) ?
C16 H20 0.88(2) no
C17 C19 1.382(4) ?
C17 H21 0.92(2) no
C17 H23 1.96(2) no
C18 C20 1.389(4) ?
C18 H20 1.98(2) no
C18 H22 0.96(2) no
C19 C20 1.370(4) ?
C19 H21 2.00(2) no
C19 H23 0.88(2) no
C20 C21 1.467(3) ?
C20 H23 1.98(2) no
C22 C23 1.548(4) ?
C22 C24 1.513(4) ?
C22 C25 1.511(4) ?
C22 H25 1.97(2) no
C23 C26 1.513(4) ?
C23 C27 1.523(4) ?
C23 H30 1.97(2) no
C24 H24 1.10(2) no
C24 H25 0.83(2) no
C24 H26 0.99(2) no
C25 H27 1.04(2) no
C25 H28 0.92(2) no
C25 H29 1.03(2) no
C26 H30 0.93(2) no
C26 H31 1.00(2) no
C26 H32 0.93(2) no
C27 H33 0.92(2) no
C27 H34 0.97(2) no
C27 H35 0.99(2) no

loop_
_geom_contact_atom_site_label_1
_geom_contact_atom_site_label_2
_geom_contact_distance
_geom_contact_site_symmetry_2
_geom_contact_publ_flag
O1 C7 3.456(4) 1_565 no
O1 O3 3.540(4) 3_775 no
O2 O3 3.394(3) 3_775 no
O3 C14 3.235(4) 3_775 no
O3 C16 3.336(3) 3_775 no
O3 C11 3.508(4) 1_565 no
O3 C13 3.570(3) 3_775 no
O4 C24 3.599(4) 2_745 no
C12 C12 3.564(6) 3_665 no

loop_
_cod_related_entry_id
_cod_related_entry_database
_cod_related_entry_code
1 ChemSpider 9060152
